data_2232218
loop_
_publ_author_name
'Rodrigues, Vinola Z.'
'Foro, Sabine'
'Gowda, B. Thimme'

_publ_section_title
;
 2,4-Dichloro-<i>N</i>-(2,3-dichlorophenyl)benzenesulfonamide
;
_journal_coeditor_code DS2148
_journal_issue 11
_journal_name_full 'Acta Crystallographica Section E'
_journal_page_first o2893
_journal_paper_doi 10.1107/S1600536811040980
_journal_volume 67
_journal_year 2011
_chemical_formula_iupac 'C12 H7 Cl4 N O2 S'
_chemical_formula_moiety 'C12 H7 Cl4 N O2 S'
_chemical_formula_sum 'C12 H7 Cl4 N O2 S'
_chemical_formula_weight 371.05
_chemical_name_systematic
;
2,4-Dichloro-<i>N</i>-(2,3-dichlorophenyl)benzenesulfonamide
;
_space_group_IT_number 14
_symmetry_cell_setting monoclinic
_symmetry_space_group_name_Hall '-P 2ybc'
_symmetry_space_group_name_H-M 'P 1 21/c 1'
_atom_sites_solution_hydrogens geom
_atom_sites_solution_primary direct
_atom_sites_solution_secondary difmap
_audit_creation_method SHELXL-97
_cell_angle_alpha 90.00
_cell_angle_beta 98.157(6)
_cell_angle_gamma 90.00
_cell_formula_units_Z 4
_cell_length_a 9.0756(6)
_cell_length_b 9.7406(7)
_cell_length_c 16.4320(10)
_cell_measurement_reflns_used 2527
_cell_measurement_temperature 293(2)
_cell_measurement_theta_max 27.66
_cell_measurement_theta_min 3.08
_cell_volume 1437.92(17)
_computing_cell_refinement
;
CrysAlis RED (Oxford Diffraction, 2009)
;
_computing_data_collection
;
CrysAlis CCD (Oxford Diffraction, 2009)
;
_computing_data_reduction
;
CrysAlis RED (Oxford Diffraction, 2009)
;
_computing_molecular_graphics 'PLATON (Spek, 2009)'
_computing_publication_material 'SHELXL97 (Sheldrick, 2008)'
_computing_structure_refinement 'SHELXL97 (Sheldrick, 2008)'
_computing_structure_solution 'SHELXS97 (Sheldrick, 2008)'
_diffrn_ambient_temperature 293(2)
_diffrn_measured_fraction_theta_full 0.998
_diffrn_measured_fraction_theta_max 0.998
_diffrn_measurement_device_type
;
Oxford Diffraction Xcalibur diffractometer
with a Sapphire CCD detector
;
_diffrn_measurement_method
;
Rotation method data acquisition using \w
;
_diffrn_radiation_monochromator graphite
_diffrn_radiation_source 'fine-focus sealed tube'
_diffrn_radiation_type MoK\a
_diffrn_radiation_wavelength 0.71073
_diffrn_reflns_av_R_equivalents 0.0106
_diffrn_reflns_av_sigmaI/netI 0.0164
_diffrn_reflns_limit_h_max 11
_diffrn_reflns_limit_h_min -11
_diffrn_reflns_limit_k_max 6
_diffrn_reflns_limit_k_min -12
_diffrn_reflns_limit_l_max 7
_diffrn_reflns_limit_l_min -20
_diffrn_reflns_number 5584
_diffrn_reflns_theta_full 26.37
_diffrn_reflns_theta_max 26.37
_diffrn_reflns_theta_min 3.08
_diffrn_standards_decay_% 0
_diffrn_standards_number 0
_exptl_absorpt_coefficient_mu 0.966
_exptl_absorpt_correction_T_max 0.6987
_exptl_absorpt_correction_T_min 0.6543
_exptl_absorpt_correction_type multi-scan
_exptl_absorpt_process_details
;
(CrysAlis RED; Oxford Diffraction, 2009)
;
_exptl_crystal_colour 'light pink'
_exptl_crystal_density_diffrn 1.714
_exptl_crystal_density_method 'not measured'
_exptl_crystal_description prism
_exptl_crystal_F_000 744
_exptl_crystal_size_max 0.48
_exptl_crystal_size_mid 0.48
_exptl_crystal_size_min 0.40
_refine_diff_density_max 0.352
_refine_diff_density_min -0.332
_refine_ls_extinction_method none
_refine_ls_goodness_of_fit_ref 1.062
_refine_ls_hydrogen_treatment mixed
_refine_ls_matrix_type full
_refine_ls_number_parameters 184
_refine_ls_number_reflns 2929
_refine_ls_number_restraints 1
_refine_ls_restrained_S_all 1.063
_refine_ls_R_factor_all 0.0413
_refine_ls_R_factor_gt 0.0308
_refine_ls_shift/su_max 0.000
_refine_ls_shift/su_mean 0.000
_refine_ls_structure_factor_coef Fsqd
_refine_ls_weighting_details 'calc w=1/[\s^2^(Fo^2^)+(0.0428P)^2^+0.4988P] where P=(Fo^2^+2Fc^2^)/3'
_refine_ls_weighting_scheme calc
_refine_ls_wR_factor_gt 0.0812
_refine_ls_wR_factor_ref 0.0854
_reflns_number_gt 2377
_reflns_number_total 2929
_reflns_threshold_expression I>2sigma(I)
_cod_data_source_file ds2148.cif
_cod_data_source_block I
_cod_original_sg_symbol_H-M 'P 21/c'
_cod_database_code 2232218
_cod_database_fobs_code 2232218

loop_
_symmetry_equiv_pos_as_xyz
'x, y, z'
'-x, y+1/2, -z+1/2'
'-x, -y, -z'
'x, -y-1/2, z-1/2'

loop_
_atom_site_type_symbol
_atom_site_label
_atom_site_fract_x
_atom_site_fract_y
_atom_site_fract_z
_atom_site_U_iso_or_equiv
_atom_site_adp_type
_atom_site_calc_flag
_atom_site_refinement_flags
_atom_site_occupancy
_atom_site_symmetry_multiplicity
Cl Cl1 1.01332(7) 0.16349(7) 0.03990(4) 0.06229(19) Uani d . 1 1
Cl Cl2 0.68073(12) 0.57632(9) -0.09497(6) 0.0992(3) Uani d . 1 1
Cl Cl3 0.75598(6) -0.10291(6) 0.09622(4) 0.05174(16) Uani d . 1 1
Cl Cl4 0.41139(7) -0.13998(7) 0.06337(4) 0.06117(19) Uani d . 1 1
S S1 0.94908(5) 0.25929(6) 0.22226(3) 0.03991(14) Uani d . 1 1
O O1 0.90401(17) 0.33724(18) 0.28772(9) 0.0522(4) Uani d . 1 1
O O2 1.10217(15) 0.22678(18) 0.22388(10) 0.0533(4) Uani d . 1 1
N N1 0.86340(18) 0.11137(19) 0.21735(11) 0.0407(4) Uani d D 1 1
H H1N 0.907(2) 0.052(2) 0.1941(13) 0.049 Uiso d D 1 1
C C1 0.8791(2) 0.3472(2) 0.13079(12) 0.0381(4) Uani d . 1 1
C C2 0.9078(2) 0.3066(2) 0.05351(13) 0.0420(5) Uani d . 1 1
C C3 0.8482(3) 0.3780(2) -0.01612(14) 0.0518(6) Uani d . 1 1
H H3 0.8692 0.3517 -0.0677 0.062 Uiso calc R 1 1
C C4 0.7580(3) 0.4880(3) -0.00799(15) 0.0581(6) Uani d . 1 1
C C5 0.7266(3) 0.5302(3) 0.06718(18) 0.0644(7) Uani d . 1 1
H H5 0.6646 0.6051 0.0714 0.077 Uiso calc R 1 1
C C6 0.7884(3) 0.4598(2) 0.13660(15) 0.0521(6) Uani d . 1 1
H H6 0.7688 0.4884 0.1880 0.063 Uiso calc R 1 1
C C7 0.7057(2) 0.0989(2) 0.20112(11) 0.0348(4) Uani d . 1 1
C C8 0.6430(2) -0.0002(2) 0.14600(11) 0.0357(4) Uani d . 1 1
C C9 0.4892(2) -0.0153(2) 0.13160(12) 0.0408(5) Uani d . 1 1
C C10 0.3983(2) 0.0671(3) 0.16999(14) 0.0497(6) Uani d . 1 1
H H10 0.2955 0.0570 0.1594 0.060 Uiso calc R 1 1
C C11 0.4611(2) 0.1651(3) 0.22439(15) 0.0520(6) Uani d . 1 1
H H11 0.3998 0.2217 0.2506 0.062 Uiso calc R 1 1
C C12 0.6134(2) 0.1808(2) 0.24075(14) 0.0464(5) Uani d . 1 1
H H12 0.6542 0.2465 0.2784 0.056 Uiso calc R 1 1

loop_
_atom_site_aniso_label
_atom_site_aniso_U_11
_atom_site_aniso_U_22
_atom_site_aniso_U_33
_atom_site_aniso_U_12
_atom_site_aniso_U_13
_atom_site_aniso_U_23
Cl1 0.0608(4) 0.0666(4) 0.0633(4) 0.0104(3) 0.0221(3) -0.0190(3)
Cl2 0.1211(7) 0.0792(6) 0.0854(6) -0.0130(5) -0.0259(5) 0.0308(4)
Cl3 0.0468(3) 0.0479(3) 0.0614(4) 0.0047(2) 0.0107(2) -0.0119(3)
Cl4 0.0561(3) 0.0688(4) 0.0549(3) -0.0229(3) -0.0052(3) 0.0012(3)
S1 0.0291(2) 0.0476(3) 0.0424(3) -0.0015(2) 0.00272(19) -0.0094(2)
O1 0.0480(9) 0.0646(11) 0.0438(8) -0.0037(8) 0.0059(7) -0.0187(8)
O2 0.0271(7) 0.0690(11) 0.0625(10) -0.0014(7) 0.0024(6) -0.0085(8)
N1 0.0285(8) 0.0427(10) 0.0509(10) 0.0034(7) 0.0062(7) -0.0019(8)
C1 0.0331(10) 0.0361(10) 0.0454(11) -0.0060(8) 0.0062(8) -0.0092(9)
C2 0.0360(10) 0.0416(11) 0.0493(11) -0.0095(9) 0.0091(9) -0.0104(10)
C3 0.0543(13) 0.0543(14) 0.0466(13) -0.0207(11) 0.0062(10) -0.0030(11)
C4 0.0650(15) 0.0444(13) 0.0601(15) -0.0169(12) -0.0079(12) 0.0059(12)
C5 0.0662(16) 0.0376(13) 0.0855(19) 0.0047(11) -0.0028(14) -0.0026(13)
C6 0.0571(14) 0.0413(12) 0.0579(13) 0.0037(10) 0.0076(11) -0.0120(11)
C7 0.0292(9) 0.0391(11) 0.0364(10) 0.0017(8) 0.0056(8) 0.0047(8)
C8 0.0351(10) 0.0364(10) 0.0363(10) 0.0029(8) 0.0077(8) 0.0078(8)
C9 0.0356(10) 0.0461(12) 0.0395(10) -0.0064(9) 0.0012(8) 0.0114(9)
C10 0.0267(10) 0.0639(15) 0.0591(14) 0.0009(10) 0.0081(9) 0.0148(12)
C11 0.0362(11) 0.0587(15) 0.0649(15) 0.0070(10) 0.0203(10) 0.0001(12)
C12 0.0405(11) 0.0502(13) 0.0505(12) 0.0005(10) 0.0135(9) -0.0053(10)

loop_
_atom_type_symbol
_atom_type_description
_atom_type_scat_dispersion_real
_atom_type_scat_dispersion_imag
_atom_type_scat_source
C C 0.0033 0.0016 'International Tables Vol C Tables 4.2.6.8 and 6.1.1.4'
H H 0.0000 0.0000 'International Tables Vol C Tables 4.2.6.8 and 6.1.1.4'
Cl Cl 0.1484 0.1585 'International Tables Vol C Tables 4.2.6.8 and 6.1.1.4'
N N 0.0061 0.0033 'International Tables Vol C Tables 4.2.6.8 and 6.1.1.4'
O O 0.0106 0.0060 'International Tables Vol C Tables 4.2.6.8 and 6.1.1.4'
S S 0.1246 0.1234 'International Tables Vol C Tables 4.2.6.8 and 6.1.1.4'

loop_
_geom_angle_atom_site_label_1
_geom_angle_atom_site_label_2
_geom_angle_atom_site_label_3
_geom_angle
O2 S1 O1 119.32(9)
O2 S1 N1 105.16(10)
O1 S1 N1 108.79(10)
O2 S1 C1 110.86(10)
O1 S1 C1 106.09(10)
N1 S1 C1 105.90(9)
C7 N1 S1 122.92(14)
C7 N1 H1N 112.9(17)
S1 N1 H1N 112.7(17)
C6 C1 C2 118.7(2)
C6 C1 S1 118.10(16)
C2 C1 S1 123.21(16)
C3 C2 C1 120.7(2)
C3 C2 Cl1 117.35(17)
C1 C2 Cl1 121.91(17)
C4 C3 C2 118.9(2)
C4 C3 H3 120.5
C2 C3 H3 120.5
C3 C4 C5 121.9(2)
C3 C4 Cl2 119.2(2)
C5 C4 Cl2 119.0(2)
C4 C5 C6 119.0(2)
C4 C5 H5 120.5
C6 C5 H5 120.5
C5 C6 C1 120.9(2)
C5 C6 H6 119.6
C1 C6 H6 119.6
C12 C7 C8 119.22(18)
C12 C7 N1 121.45(18)
C8 C7 N1 119.31(17)
C7 C8 C9 119.53(18)
C7 C8 Cl3 119.83(14)
C9 C8 Cl3 120.64(16)
C10 C9 C8 121.1(2)
C10 C9 Cl4 119.52(16)
C8 C9 Cl4 119.40(17)
C9 C10 C11 119.09(19)
C9 C10 H10 120.5
C11 C10 H10 120.5
C10 C11 C12 121.0(2)
C10 C11 H11 119.5
C12 C11 H11 119.5
C11 C12 C7 120.1(2)
C11 C12 H12 120.0
C7 C12 H12 120.0

loop_
_geom_bond_atom_site_label_1
_geom_bond_atom_site_label_2
_geom_bond_distance
Cl1 C2 1.723(2)
Cl2 C4 1.729(2)
Cl3 C8 1.720(2)
Cl4 C9 1.734(2)
S1 O2 1.4216(15)
S1 O1 1.4232(15)
S1 N1 1.6338(18)
S1 C1 1.768(2)
N1 C7 1.424(2)
N1 H1N 0.825(16)
C1 C6 1.383(3)
C1 C2 1.390(3)
C2 C3 1.382(3)
C3 C4 1.366(4)
C3 H3 0.9300
C4 C5 1.370(4)
C5 C6 1.380(3)
C5 H5 0.9300
C6 H6 0.9300
C7 C12 1.384(3)
C7 C8 1.389(3)
C8 C9 1.390(3)
C9 C10 1.368(3)
C10 C11 1.375(3)
C10 H10 0.9300
C11 C12 1.379(3)
C11 H11 0.9300
C12 H12 0.9300

loop_
_geom_hbond_atom_site_label_D
_geom_hbond_atom_site_label_H
_geom_hbond_atom_site_label_A
_geom_hbond_distance_DH
_geom_hbond_distance_HA
_geom_hbond_distance_DA
_geom_hbond_angle_DHA
N1 H1N Cl3 0.825(16) 2.47(2) 2.9526(19) 118.1(19)

loop_
_geom_torsion_atom_site_label_1
_geom_torsion_atom_site_label_2
_geom_torsion_atom_site_label_3
_geom_torsion_atom_site_label_4
_geom_torsion
O2 S1 N1 C7 -169.42(16)
O1 S1 N1 C7 61.68(19)
C1 S1 N1 C7 -51.98(18)
O2 S1 C1 C6 -136.46(17)
O1 S1 C1 C6 -5.5(2)
N1 S1 C1 C6 109.99(18)
O2 S1 C1 C2 45.2(2)
O1 S1 C1 C2 176.12(16)
N1 S1 C1 C2 -68.37(19)
C6 C1 C2 C3 0.7(3)
S1 C1 C2 C3 179.01(16)
C6 C1 C2 Cl1 -177.34(17)
S1 C1 C2 Cl1 1.0(3)
C1 C2 C3 C4 -1.3(3)
Cl1 C2 C3 C4 176.82(17)
C2 C3 C4 C5 0.8(4)
C2 C3 C4 Cl2 -179.01(17)
C3 C4 C5 C6 0.2(4)
Cl2 C4 C5 C6 -179.9(2)
C4 C5 C6 C1 -0.9(4)
C2 C1 C6 C5 0.4(3)
S1 C1 C6 C5 -178.02(19)
S1 N1 C7 C12 -45.7(3)
S1 N1 C7 C8 136.06(17)
C12 C7 C8 C9 0.0(3)
N1 C7 C8 C9 178.29(18)
C12 C7 C8 Cl3 -179.99(16)
N1 C7 C8 Cl3 -1.8(3)
C7 C8 C9 C10 0.9(3)
Cl3 C8 C9 C10 -179.07(16)
C7 C8 C9 Cl4 -179.51(15)
Cl3 C8 C9 Cl4 0.5(2)
C8 C9 C10 C11 -0.8(3)
Cl4 C9 C10 C11 179.58(17)
C9 C10 C11 C12 -0.2(3)
C10 C11 C12 C7 1.1(4)
C8 C7 C12 C11 -1.0(3)
N1 C7 C12 C11 -179.2(2)

loop_
_cod_related_entry_id
_cod_related_entry_database
_cod_related_entry_code
1 ChemSpider 30657107
